data_4031071
loop_
_publ_author_name
'Wang, Feng'
'Li, Zhen'
'Wang, Jie'
'Li, Xin'
'Cheng, Jin-Pei'

_publ_section_title
;
 Enantioselective Synthesis of Dihydropyran-Fused Indoles through [4+2]
 Cycloaddition between Allenoates and 3-Olefinic Oxindoles.
;
_journal_issue 10
_journal_name_full 'The Journal of organic chemistry'
_journal_page_first 5279
_journal_page_last 5286
_journal_paper_doi 10.1021/acs.joc.5b00212
_journal_volume 80
_journal_year 2015
_chemical_formula_sum 'C26 H25 Cl2 N O5'
_chemical_formula_weight 502.37
_chemical_name_systematic
; 
 ? 
;
_space_group_IT_number 4
_symmetry_cell_setting monoclinic
_symmetry_space_group_name_Hall 'P 2yb'
_symmetry_space_group_name_H-M 'P 1 21 1'
_atom_sites_solution_hydrogens geom
_atom_sites_solution_primary direct
_atom_sites_solution_secondary difmap
_audit_creation_method SHELXL-97
_cell_angle_alpha 90.00
_cell_angle_beta 94.62(3)
_cell_angle_gamma 90.00
_cell_formula_units_Z 2
_cell_length_a 10.830(2)
_cell_length_b 10.354(2)
_cell_length_c 11.114(2)
_cell_measurement_reflns_used 4324
_cell_measurement_temperature 113(2)
_cell_measurement_theta_max 27.8864
_cell_measurement_theta_min 1.8383
_cell_volume 1242.2(4)
_computing_cell_refinement crystalclear
_computing_data_collection crystalclear
_computing_data_reduction crystalclear
_computing_molecular_graphics 'Bruker SHELXTL'
_computing_publication_material 'Bruker SHELXTL'
_computing_structure_refinement 'SHELXL-97 (Sheldrick, 1997)'
_computing_structure_solution 'SHELXS-97 (Sheldrick, 1990)'
_diffrn_ambient_temperature 113(2)
_diffrn_measured_fraction_theta_full 0.994
_diffrn_measured_fraction_theta_max 0.994
_diffrn_measurement_device_type 'rigaku saturn'
_diffrn_measurement_method '\w scans'
_diffrn_radiation_monochromator confocal
_diffrn_radiation_source 'rotating anode'
_diffrn_radiation_type MoK\a
_diffrn_radiation_wavelength 0.71073
_diffrn_reflns_av_R_equivalents 0.0279
_diffrn_reflns_av_sigmaI/netI 0.0483
_diffrn_reflns_limit_h_max 13
_diffrn_reflns_limit_h_min -14
_diffrn_reflns_limit_k_max 13
_diffrn_reflns_limit_k_min -13
_diffrn_reflns_limit_l_max 14
_diffrn_reflns_limit_l_min -10
_diffrn_reflns_number 12418
_diffrn_reflns_theta_full 27.91
_diffrn_reflns_theta_max 27.91
_diffrn_reflns_theta_min 1.84
_diffrn_standards_decay_% 0
_diffrn_standards_interval_count 0
_diffrn_standards_interval_time 0
_diffrn_standards_number 0
_exptl_absorpt_coefficient_mu 0.298
_exptl_absorpt_correction_T_max 0.9651
_exptl_absorpt_correction_T_min 0.9428
_exptl_absorpt_correction_type multi-scan
_exptl_absorpt_process_details crystalclear
_exptl_crystal_density_diffrn 1.343
_exptl_crystal_density_method 'not measured'
_exptl_crystal_F_000 524
_exptl_crystal_size_max 0.20
_exptl_crystal_size_mid 0.18
_exptl_crystal_size_min 0.12
_refine_diff_density_max 0.188
_refine_diff_density_min -0.232
_refine_diff_density_rms 0.043
_refine_ls_abs_structure_details 'Flack H D (1983), Acta Cryst. A39, 876-881'
_refine_ls_abs_structure_Flack -0.03(3)
_refine_ls_extinction_method none
_refine_ls_goodness_of_fit_ref 1.073
_refine_ls_hydrogen_treatment constr
_refine_ls_matrix_type full
_refine_ls_number_parameters 311
_refine_ls_number_reflns 5809
_refine_ls_number_restraints 1
_refine_ls_restrained_S_all 1.073
_refine_ls_R_factor_all 0.0365
_refine_ls_R_factor_gt 0.0277
_refine_ls_shift/su_max 0.004
_refine_ls_shift/su_mean 0.001
_refine_ls_structure_factor_coef Fsqd
_refine_ls_weighting_details 'calc w=1/[\s^2^(Fo^2^)+(0.0300P)^2^+0.0000P] where P=(Fo^2^+2Fc^2^)/3'
_refine_ls_weighting_scheme calc
_refine_ls_wR_factor_gt 0.0647
_refine_ls_wR_factor_ref 0.0667
_reflns_number_gt 4575
_reflns_number_total 5809
_reflns_threshold_expression >2sigma(I)
_cod_data_source_file jo5b00212_si_002.cif
_cod_data_source_block shelxl
_cod_depositor_comments
;
The following automatic conversions were performed:

'_symmetry_cell_setting' value 'Monoclinic' changed to 'monoclinic'
according to
/usr/data/users/saulius/crontab/automatic-downloads/current/ACS/lib/dictionaries/cif_core.dic
dictionary named 'cif_core.dic' version 2.4.2 from 2011-04-26.

'_exptl_absorpt_correction_type' value 'MULTI-SCAN' changed to
'multi-scan' according to
/usr/data/users/saulius/crontab/automatic-downloads/current/ACS/lib/dictionaries/cif_core.dic
dictionary named 'cif_core.dic' version 2.4.2 from 2011-04-26.

'_refine_ls_hydrogen_treatment' value 'CONSTR' changed to 'constr'
according to
/usr/data/users/saulius/crontab/automatic-downloads/current/ACS/lib/dictionaries/cif_core.dic
dictionary named 'cif_core.dic' version 2.4.2 from 2011-04-26.

Automatic conversion script
Id: cif_fix_values 3271 2015-04-21 07:52:19Z andrius 
;
_cod_original_cell_volume 1242.3(4)
_cod_original_sg_symbol_H-M P2(1)
_cod_database_code 4031071

loop_
_symmetry_equiv_pos_as_xyz
'x, y, z'
'-x, y+1/2, -z'

loop_
_atom_site_label
_atom_site_type_symbol
_atom_site_fract_x
_atom_site_fract_y
_atom_site_fract_z
_atom_site_U_iso_or_equiv
_atom_site_adp_type
_atom_site_occupancy
_atom_site_symmetry_multiplicity
_atom_site_calc_flag
_atom_site_refinement_flags
Cl1 Cl 0.94180(4) 0.23443(4) 0.26947(4) 0.03097(10) Uani 1 1 d .
Cl2 Cl 0.65518(4) 0.26760(4) 0.20196(4) 0.03404(11) Uani 1 1 d .
O1 O 0.86111(11) 0.94726(11) 0.93518(9) 0.0306(3) Uani 1 1 d .
O2 O 0.83081(9) 0.73578(11) 0.97542(9) 0.0232(2) Uani 1 1 d .
O3 O 0.71751(10) 0.59042(11) 0.81215(9) 0.0228(2) Uani 1 1 d .
O4 O 0.52177(10) 0.23698(12) 0.70123(10) 0.0318(3) Uani 1 1 d .
O5 O 0.60565(10) 0.17851(11) 0.88482(10) 0.0252(3) Uani 1 1 d .
N1 N 0.77412(11) 0.81244(12) 0.79060(11) 0.0184(3) Uani 1 1 d .
C1 C 0.77307(13) 0.90073(15) 0.69221(13) 0.0176(3) Uani 1 1 d .
C2 C 0.80616(14) 1.03014(16) 0.69046(14) 0.0216(3) Uani 1 1 d .
H2 H 0.8359 1.0739 0.7621 0.026 Uiso 1 1 calc R
C3 C 0.79411(14) 1.09330(16) 0.57948(14) 0.0246(3) Uani 1 1 d .
H3 H 0.8161 1.1819 0.5752 0.030 Uiso 1 1 calc R
C4 C 0.75045(14) 1.02871(17) 0.47475(14) 0.0235(3) Uani 1 1 d .
H4 H 0.7440 1.0738 0.4001 0.028 Uiso 1 1 calc R
C5 C 0.71632(14) 0.90005(16) 0.47731(13) 0.0203(3) Uani 1 1 d .
H5 H 0.6859 0.8570 0.4055 0.024 Uiso 1 1 calc R
C6 C 0.72742(13) 0.83453(15) 0.58784(13) 0.0183(3) Uani 1 1 d .
C7 C 0.69933(13) 0.70440(14) 0.62103(13) 0.0186(3) Uani 1 1 d .
C8 C 0.63466(13) 0.59561(15) 0.55200(13) 0.0190(3) Uani 1 1 d .
H8 H 0.5694 0.6338 0.4939 0.023 Uiso 1 1 calc R
C9 C 0.56897(13) 0.51645(16) 0.64686(14) 0.0213(3) Uani 1 1 d .
H9A H 0.4960 0.5654 0.6699 0.026 Uiso 1 1 calc R
H9B H 0.5388 0.4342 0.6097 0.026 Uiso 1 1 calc R
C10 C 0.65089(13) 0.48725(15) 0.75770(14) 0.0196(3) Uani 1 1 d .
C11 C 0.72933(13) 0.69497(14) 0.74041(14) 0.0185(3) Uani 1 1 d .
C12 C 0.82660(14) 0.84082(15) 0.90698(13) 0.0209(3) Uani 1 1 d .
C13 C 0.88779(14) 0.74162(18) 1.10260(12) 0.0261(3) Uani 1 1 d .
C14 C 0.87192(17) 0.60329(18) 1.14395(16) 0.0339(4) Uani 1 1 d .
H14A H 0.7837 0.5809 1.1373 0.051 Uiso 1 1 calc R
H14B H 0.9054 0.5946 1.2281 0.051 Uiso 1 1 calc R
H14C H 0.9165 0.5450 1.0931 0.051 Uiso 1 1 calc R
C15 C 0.8168(2) 0.8342(2) 1.17638(16) 0.0456(5) Uani 1 1 d .
H15A H 0.8289 0.9227 1.1483 0.068 Uiso 1 1 calc R
H15B H 0.8470 0.8272 1.2617 0.068 Uiso 1 1 calc R
H15C H 0.7284 0.8127 1.1670 0.068 Uiso 1 1 calc R
C16 C 1.02282(14) 0.7772(2) 1.10155(16) 0.0354(4) Uani 1 1 d .
H16A H 1.0638 0.7166 1.0499 0.053 Uiso 1 1 calc R
H16B H 1.0624 0.7730 1.1839 0.053 Uiso 1 1 calc R
H16C H 1.0299 0.8651 1.0701 0.053 Uiso 1 1 calc R
C17 C 0.66259(13) 0.37712(15) 0.81896(14) 0.0212(3) Uani 1 1 d .
H17 H 0.7228 0.3739 0.8860 0.025 Uiso 1 1 calc R
C18 C 0.58960(13) 0.26018(16) 0.79087(13) 0.0222(3) Uani 1 1 d .
C19 C 0.53825(15) 0.05712(16) 0.87381(15) 0.0262(4) Uani 1 1 d .
H19A H 0.5754 -0.0006 0.8155 0.031 Uiso 1 1 calc R
H19B H 0.4505 0.0726 0.8455 0.031 Uiso 1 1 calc R
C20 C 0.5474(2) -0.0021(2) 0.99624(18) 0.0464(5) Uani 1 1 d .
H20A H 0.6348 -0.0098 1.0260 0.070 Uiso 1 1 calc R
H20B H 0.5093 -0.0879 0.9920 0.070 Uiso 1 1 calc R
H20C H 0.5042 0.0526 1.0513 0.070 Uiso 1 1 calc R
C21 C 0.71625(14) 0.50976(15) 0.48143(13) 0.0188(3) Uani 1 1 d .
C22 C 0.84373(14) 0.49658(15) 0.50800(14) 0.0215(3) Uani 1 1 d .
H22 H 0.8841 0.5466 0.5712 0.026 Uiso 1 1 calc R
C23 C 0.91234(14) 0.41187(16) 0.44391(13) 0.0224(3) Uani 1 1 d .
H23 H 0.9989 0.4034 0.4640 0.027 Uiso 1 1 calc R
C24 C 0.85534(14) 0.33936(15) 0.35058(14) 0.0224(3) Uani 1 1 d .
C25 C 0.72835(14) 0.35256(15) 0.32160(13) 0.0218(3) Uani 1 1 d .
C26 C 0.65994(15) 0.43582(16) 0.38727(14) 0.0224(3) Uani 1 1 d .
H26 H 0.5731 0.4429 0.3680 0.027 Uiso 1 1 calc R

loop_
_atom_site_aniso_label
_atom_site_aniso_U_11
_atom_site_aniso_U_22
_atom_site_aniso_U_33
_atom_site_aniso_U_23
_atom_site_aniso_U_13
_atom_site_aniso_U_12
Cl1 0.0327(2) 0.0280(2) 0.0335(2) -0.00535(18) 0.01111(16) -0.00091(18)
Cl2 0.0423(2) 0.0279(2) 0.0297(2) -0.00943(18) -0.01107(17) 0.00093(19)
O1 0.0524(8) 0.0188(6) 0.0200(6) -0.0003(5) -0.0013(5) -0.0059(6)
O2 0.0311(5) 0.0212(6) 0.0167(5) 0.0037(5) -0.0011(4) -0.0045(5)
O3 0.0301(6) 0.0171(6) 0.0207(6) 0.0051(5) -0.0017(5) -0.0061(5)
O4 0.0341(6) 0.0243(6) 0.0349(7) 0.0026(5) -0.0098(5) -0.0067(6)
O5 0.0294(6) 0.0179(6) 0.0280(6) 0.0037(5) 0.0003(5) -0.0064(5)
N1 0.0239(7) 0.0151(6) 0.0164(6) 0.0013(5) 0.0033(5) -0.0004(5)
C1 0.0162(7) 0.0177(7) 0.0191(8) 0.0032(6) 0.0030(6) 0.0022(6)
C2 0.0247(8) 0.0177(7) 0.0223(8) 0.0011(6) 0.0009(6) -0.0011(7)
C3 0.0255(8) 0.0188(8) 0.0297(9) 0.0046(7) 0.0027(7) -0.0013(7)
C4 0.0240(8) 0.0247(9) 0.0217(8) 0.0080(7) 0.0009(6) 0.0016(7)
C5 0.0191(8) 0.0244(8) 0.0171(8) 0.0020(6) -0.0003(6) 0.0002(6)
C6 0.0158(7) 0.0176(8) 0.0214(8) 0.0012(6) 0.0017(6) 0.0020(6)
C7 0.0185(7) 0.0173(8) 0.0199(8) 0.0006(6) 0.0009(6) 0.0007(6)
C8 0.0191(7) 0.0193(8) 0.0181(8) 0.0026(6) -0.0024(6) 0.0003(6)
C9 0.0152(7) 0.0226(8) 0.0258(8) 0.0021(7) -0.0005(6) -0.0008(6)
C10 0.0172(7) 0.0190(8) 0.0230(8) -0.0020(6) 0.0040(6) -0.0025(6)
C11 0.0193(7) 0.0164(8) 0.0201(8) 0.0026(6) 0.0029(6) -0.0007(6)
C12 0.0251(8) 0.0210(8) 0.0172(8) -0.0002(6) 0.0052(6) 0.0002(7)
C13 0.0345(8) 0.0294(9) 0.0143(7) 0.0046(7) 0.0010(6) 0.0003(8)
C14 0.0386(10) 0.0351(10) 0.0275(9) 0.0139(8) -0.0013(8) -0.0074(9)
C15 0.0675(13) 0.0500(13) 0.0204(9) 0.0009(8) 0.0105(9) 0.0165(11)
C16 0.0365(9) 0.0335(10) 0.0345(10) 0.0088(8) -0.0067(8) -0.0080(9)
C17 0.0181(7) 0.0200(8) 0.0252(8) 0.0008(6) 0.0005(6) -0.0014(6)
C18 0.0213(7) 0.0183(8) 0.0275(8) 0.0016(7) 0.0047(6) 0.0009(6)
C19 0.0271(9) 0.0178(8) 0.0340(9) -0.0012(7) 0.0035(7) -0.0069(7)
C20 0.0719(15) 0.0353(12) 0.0333(10) 0.0041(9) 0.0121(10) -0.0242(11)
C21 0.0218(8) 0.0171(8) 0.0170(8) 0.0048(6) -0.0015(6) -0.0006(6)
C22 0.0224(8) 0.0229(9) 0.0185(8) 0.0014(6) -0.0019(6) -0.0051(7)
C23 0.0193(8) 0.0232(8) 0.0247(8) 0.0025(7) 0.0018(6) -0.0043(6)
C24 0.0290(8) 0.0165(8) 0.0227(8) 0.0027(6) 0.0083(6) -0.0004(6)
C25 0.0299(8) 0.0175(8) 0.0169(8) -0.0002(6) -0.0048(6) -0.0045(7)
C26 0.0228(8) 0.0200(8) 0.0236(8) 0.0020(7) -0.0032(6) -0.0004(6)

loop_
_atom_type_symbol
_atom_type_description
_atom_type_scat_dispersion_real
_atom_type_scat_dispersion_imag
_atom_type_scat_source
C C 0.0033 0.0016 'International Tables Vol C Tables 4.2.6.8 and 6.1.1.4'
H H 0.0000 0.0000 'International Tables Vol C Tables 4.2.6.8 and 6.1.1.4'
N N 0.0061 0.0033 'International Tables Vol C Tables 4.2.6.8 and 6.1.1.4'
O O 0.0106 0.0060 'International Tables Vol C Tables 4.2.6.8 and 6.1.1.4'
Cl Cl 0.1484 0.1585 'International Tables Vol C Tables 4.2.6.8 and 6.1.1.4'

loop_
_geom_angle_atom_site_label_1
_geom_angle_atom_site_label_2
_geom_angle_atom_site_label_3
_geom_angle
C12 O2 C13 120.06(13)
C11 O3 C10 115.14(12)
C18 O5 C19 116.48(12)
C12 N1 C11 130.39(13)
C12 N1 C1 123.47(13)
C11 N1 C1 105.61(11)
C2 C1 C6 122.31(13)
C2 C1 N1 130.11(14)
C6 C1 N1 107.56(13)
C1 C2 C3 117.38(15)
C1 C2 H2 121.3
C3 C2 H2 121.3
C4 C3 C2 121.08(15)
C4 C3 H3 119.5
C2 C3 H3 119.5
C5 C4 C3 121.25(15)
C5 C4 H4 119.4
C3 C4 H4 119.4
C4 C5 C6 118.72(15)
C4 C5 H5 120.6
C6 C5 H5 120.6
C5 C6 C1 119.24(14)
C5 C6 C7 132.46(15)
C1 C6 C7 108.30(13)
C11 C7 C6 106.40(13)
C11 C7 C8 120.99(13)
C6 C7 C8 132.18(14)
C7 C8 C21 115.87(12)
C7 C8 C9 105.61(12)
C21 C8 C9 111.09(13)
C7 C8 H8 108.0
C21 C8 H8 108.0
C9 C8 H8 108.0
C10 C9 C8 113.18(12)
C10 C9 H9A 108.9
C8 C9 H9A 108.9
C10 C9 H9B 108.9
C8 C9 H9B 108.9
H9A C9 H9B 107.8
C17 C10 O3 114.14(13)
C17 C10 C9 128.58(14)
O3 C10 C9 117.04(13)
C7 C11 O3 127.70(14)
C7 C11 N1 112.12(13)
O3 C11 N1 120.15(13)
O1 C12 O2 127.54(14)
O1 C12 N1 121.97(14)
O2 C12 N1 110.49(13)
O2 C13 C16 109.18(12)
O2 C13 C15 110.41(13)
C16 C13 C15 112.66(16)
O2 C13 C14 101.51(13)
C16 C13 C14 111.47(15)
C15 C13 C14 111.05(15)
C13 C14 H14A 109.5
C13 C14 H14B 109.5
H14A C14 H14B 109.5
C13 C14 H14C 109.5
H14A C14 H14C 109.5
H14B C14 H14C 109.5
C13 C15 H15A 109.5
C13 C15 H15B 109.5
H15A C15 H15B 109.5
C13 C15 H15C 109.5
H15A C15 H15C 109.5
H15B C15 H15C 109.5
C13 C16 H16A 109.5
C13 C16 H16B 109.5
H16A C16 H16B 109.5
C13 C16 H16C 109.5
H16A C16 H16C 109.5
H16B C16 H16C 109.5
C10 C17 C18 124.90(14)
C10 C17 H17 117.6
C18 C17 H17 117.6
O4 C18 O5 123.04(15)
O4 C18 C17 128.24(15)
O5 C18 C17 108.69(12)
O5 C19 C20 106.44(14)
O5 C19 H19A 110.4
C20 C19 H19A 110.4
O5 C19 H19B 110.4
C20 C19 H19B 110.4
H19A C19 H19B 108.6
C19 C20 H20A 109.5
C19 C20 H20B 109.5
H20A C20 H20B 109.5
C19 C20 H20C 109.5
H20A C20 H20C 109.5
H20B C20 H20C 109.5
C22 C21 C26 118.03(15)
C22 C21 C8 123.78(14)
C26 C21 C8 118.14(13)
C23 C22 C21 121.09(14)
C23 C22 H22 119.5
C21 C22 H22 119.5
C22 C23 C24 120.26(14)
C22 C23 H23 119.9
C24 C23 H23 119.9
C23 C24 C25 119.47(14)
C23 C24 Cl1 120.16(12)
C25 C24 Cl1 120.36(12)
C26 C25 C24 119.99(14)
C26 C25 Cl2 119.37(12)
C24 C25 Cl2 120.63(13)
C25 C26 C21 121.14(14)
C25 C26 H26 119.4
C21 C26 H26 119.4

loop_
_geom_bond_atom_site_label_1
_geom_bond_atom_site_label_2
_geom_bond_distance
Cl1 C24 1.7338(16)
Cl2 C25 1.7320(16)
O1 C12 1.1973(19)
O2 C12 1.3259(18)
O2 C13 1.4972(17)
O3 C11 1.3567(18)
O3 C10 1.3992(17)
O4 C18 1.2132(17)
O5 C18 1.3441(18)
O5 C19 1.4536(19)
N1 C12 1.402(2)
N1 C11 1.4080(18)
N1 C1 1.4246(19)
C1 C2 1.388(2)
C1 C6 1.403(2)
C2 C3 1.393(2)
C2 H2 0.9500
C3 C4 1.392(2)
C3 H3 0.9500
C4 C5 1.383(2)
C4 H4 0.9500
C5 C6 1.400(2)
C5 H5 0.9500
C6 C7 1.436(2)
C7 C11 1.344(2)
C7 C8 1.504(2)
C8 C21 1.516(2)
C8 C9 1.553(2)
C8 H8 1.0000
C9 C10 1.490(2)
C9 H9A 0.9900
C9 H9B 0.9900
C10 C17 1.329(2)
C13 C16 1.509(2)
C13 C15 1.511(2)
C13 C14 1.518(2)
C14 H14A 0.9800
C14 H14B 0.9800
C14 H14C 0.9800
C15 H15A 0.9800
C15 H15B 0.9800
C15 H15C 0.9800
C16 H16A 0.9800
C16 H16B 0.9800
C16 H16C 0.9800
C17 C18 1.466(2)
C17 H17 0.9500
C19 C20 1.488(2)
C19 H19A 0.9900
C19 H19B 0.9900
C20 H20A 0.9800
C20 H20B 0.9800
C20 H20C 0.9800
C21 C22 1.395(2)
C21 C26 1.397(2)
C22 C23 1.384(2)
C22 H22 0.9500
C23 C24 1.385(2)
C23 H23 0.9500
C24 C25 1.394(2)
C25 C26 1.383(2)
C26 H26 0.9500

loop_
_geom_torsion_atom_site_label_1
_geom_torsion_atom_site_label_2
_geom_torsion_atom_site_label_3
_geom_torsion_atom_site_label_4
_geom_torsion
C12 N1 C1 C2 -8.6(2)
C11 N1 C1 C2 179.05(15)
C12 N1 C1 C6 172.83(13)
C11 N1 C1 C6 0.44(15)
C6 C1 C2 C3 -0.9(2)
N1 C1 C2 C3 -179.32(14)
C1 C2 C3 C4 0.1(2)
C2 C3 C4 C5 0.7(2)
C3 C4 C5 C6 -0.6(2)
C4 C5 C6 C1 -0.3(2)
C4 C5 C6 C7 179.14(16)
C2 C1 C6 C5 1.0(2)
N1 C1 C6 C5 179.74(13)
C2 C1 C6 C7 -178.53(14)
N1 C1 C6 C7 0.21(16)
C5 C6 C7 C11 179.75(15)
C1 C6 C7 C11 -0.81(17)
C5 C6 C7 C8 -8.0(3)
C1 C6 C7 C8 171.46(14)
C11 C7 C8 C21 -100.38(17)
C6 C7 C8 C21 88.3(2)
C11 C7 C8 C9 23.04(18)
C6 C7 C8 C9 -148.30(16)
C7 C8 C9 C10 -47.55(17)
C21 C8 C9 C10 78.84(16)
C11 O3 C10 C17 166.26(14)
C11 O3 C10 C9 -18.88(18)
C8 C9 C10 C17 -136.98(17)
C8 C9 C10 O3 49.02(18)
C6 C7 C11 O3 179.13(14)
C8 C7 C11 O3 5.8(2)
C6 C7 C11 N1 1.12(17)
C8 C7 C11 N1 -172.19(12)
C10 O3 C11 C7 -9.5(2)
C10 O3 C11 N1 168.39(12)
C12 N1 C11 C7 -172.66(14)
C1 N1 C11 C7 -1.00(16)
C12 N1 C11 O3 9.2(2)
C1 N1 C11 O3 -179.17(13)
C13 O2 C12 O1 -2.3(2)
C13 O2 C12 N1 177.69(11)
C11 N1 C12 O1 179.53(15)
C1 N1 C12 O1 9.2(2)
C11 N1 C12 O2 -0.5(2)
C1 N1 C12 O2 -170.83(12)
C12 O2 C13 C16 -62.24(18)
C12 O2 C13 C15 62.13(18)
C12 O2 C13 C14 179.96(14)
O3 C10 C17 C18 171.02(13)
C9 C10 C17 C18 -3.1(3)
C19 O5 C18 O4 0.9(2)
C19 O5 C18 C17 179.09(12)
C10 C17 C18 O4 11.5(3)
C10 C17 C18 O5 -166.55(15)
C18 O5 C19 C20 -167.48(15)
C7 C8 C21 C22 22.8(2)
C9 C8 C21 C22 -97.73(17)
C7 C8 C21 C26 -159.76(13)
C9 C8 C21 C26 79.74(16)
C26 C21 C22 C23 -0.6(2)
C8 C21 C22 C23 176.83(15)
C21 C22 C23 C24 0.8(2)
C22 C23 C24 C25 0.1(2)
C22 C23 C24 Cl1 179.38(12)
C23 C24 C25 C26 -1.2(2)
Cl1 C24 C25 C26 179.57(12)
C23 C24 C25 Cl2 177.69(12)
Cl1 C24 C25 Cl2 -1.58(19)
C24 C25 C26 C21 1.3(2)
Cl2 C25 C26 C21 -177.54(12)
C22 C21 C26 C25 -0.4(2)
C8 C21 C26 C25 -178.04(14)
